data_7715545
loop_
_publ_author_name
'Wu, Meng-Ling'
'Chen, Yan-Cong'
'Ruan, Ze-Yu'
'Ni, Zhao-Ping'
'Wu, Si-Guo'
'Tong, Ming-Liang'

_publ_section_title
;
 Two-dimensional spin-crossover coordination polymers based on the
 1,1,2,2-tetra(pyridin-4-yl)ethene ligand.
;
_journal_issue 17
_journal_name_full 'Dalton transactions (Cambridge, England : 2003)'
_journal_page_first 7470
_journal_page_last 7476
_journal_paper_doi 10.1039/d4dt00204k
_journal_volume 53
_journal_year 2024
_chemical_formula_moiety 'C24 H22 B2 Fe N6'
_chemical_formula_sum 'C29 H39 B2 Fe N7 O4'
_chemical_formula_weight 627.14
_space_group_crystal_system tetragonal
_space_group_IT_number 97
_space_group_name_Hall 'I 4 2'
_space_group_name_H-M_alt 'I 4 2 2'
_atom_sites_solution_hydrogens mixed
_audit_creation_date 2023-11-20
_audit_creation_method
;
Olex2 1.5
(compiled 2023.08.24 svn.re1ec1418 for OlexSys, GUI svn.r6817)
;
_audit_update_record
;
2024-01-19 deposited with the CCDC.	2024-03-26 downloaded from the CCDC.
;
_cell_angle_alpha 90
_cell_angle_beta 90
_cell_angle_gamma 90
_cell_formula_units_Z 2
_cell_length_a 9.8102(6)
_cell_length_b 9.8102(6)
_cell_length_c 17.649(3)
_cell_measurement_reflns_used 5040
_cell_measurement_temperature 300.15
_cell_measurement_theta_max 26.04
_cell_measurement_theta_min 2.31
_cell_volume 1698.5(3)
_computing_molecular_graphics 'Olex2 1.5 (Dolomanov et al., 2009)'
_computing_publication_material 'Olex2 1.5 (Dolomanov et al., 2009)'
_computing_structure_refinement 'SHELXL 2018/3 (Sheldrick, 2015)'
_diffrn_ambient_temperature 300.15
_diffrn_measured_fraction_theta_full 0.998
_diffrn_measured_fraction_theta_max 0.995
_diffrn_measurement_device_type 'Bruker D8 QUEST'
_diffrn_measurement_method '\w scans'
_diffrn_radiation_type MoK\a
_diffrn_radiation_wavelength 0.71073
_diffrn_reflns_av_R_equivalents 0.0614
_diffrn_reflns_av_unetI/netI 0.0387
_diffrn_reflns_Laue_measured_fraction_full 0.998
_diffrn_reflns_Laue_measured_fraction_max 0.995
_diffrn_reflns_limit_h_max 11
_diffrn_reflns_limit_h_min -11
_diffrn_reflns_limit_k_max 12
_diffrn_reflns_limit_k_min -10
_diffrn_reflns_limit_l_max 21
_diffrn_reflns_limit_l_min -22
_diffrn_reflns_number 6706
_diffrn_reflns_point_group_measured_fraction_full 0.999
_diffrn_reflns_point_group_measured_fraction_max 0.994
_diffrn_reflns_theta_full 25.242
_diffrn_reflns_theta_max 26.483
_diffrn_reflns_theta_min 2.308
_diffrn_source_current 1.0
_diffrn_source_power 0.05
_diffrn_source_voltage 50.0
_exptl_absorpt_coefficient_mu 0.486
_exptl_absorpt_correction_T_max 0.0932
_exptl_absorpt_correction_T_min 0.0400
_exptl_absorpt_correction_type multi-scan
_exptl_crystal_colour yellow
_exptl_crystal_colour_primary yellow
_exptl_crystal_density_diffrn 1.226
_exptl_crystal_description plate
_exptl_crystal_F_000 660
_exptl_crystal_size_max 0.201
_exptl_crystal_size_mid 0.163
_exptl_crystal_size_min 0.031
_refine_diff_density_max 0.326
_refine_diff_density_min -0.524
_refine_diff_density_rms 0.083
_refine_ls_abs_structure_details
;
 Refined as an inversion twin.
;
_refine_ls_abs_structure_Flack 0.36(6)
_refine_ls_extinction_method none
_refine_ls_goodness_of_fit_ref 1.107
_refine_ls_hydrogen_treatment constr
_refine_ls_matrix_type full
_refine_ls_number_parameters 49
_refine_ls_number_reflns 891
_refine_ls_number_restraints 82
_refine_ls_restrained_S_all 1.230
_refine_ls_R_factor_all 0.0598
_refine_ls_R_factor_gt 0.0549
_refine_ls_shift/su_max 0.000
_refine_ls_shift/su_mean 0.000
_refine_ls_structure_factor_coef Fsqd
_refine_ls_weighting_details 'w=1/[\s^2^(Fo^2^)+(0.0837P)^2^+0.8650P] where P=(Fo^2^+2Fc^2^)/3'
_refine_ls_weighting_scheme calc
_refine_ls_wR_factor_gt 0.1346
_refine_ls_wR_factor_ref 0.1369
_reflns_Friedel_coverage 0.614
_reflns_Friedel_fraction_full 1.000
_reflns_Friedel_fraction_max 0.994
_reflns_number_gt 813
_reflns_number_total 891
_reflns_threshold_expression 'I > 2\s(I)'
_cod_data_source_file d4dt00204k2.cif
_cod_data_source_block b
_cod_depositor_comments 'Adding full bibliography for 7715542--7715547.cif.'
_cod_original_cell_volume 1698.5(4)
_cod_database_code 7715545
_shelx_shelxl_version_number 2018/3
_shelx_space_group_comment
;
The symmetry employed for this shelxl refinement is uniquely defined
by the following loop, which should always be used as a source of
symmetry information in preference to the above space-group names.
They are only intended as comments.
;
_shelx_estimated_absorpt_t_max 0.985
_shelx_estimated_absorpt_t_min 0.909
_olex2_refinement_description
;
1. Twinned data refinement
 Scales: 0.64(6)
 0.36(6)
2. Fixed Uiso
 At 1.2 times of:
  All C(H) groups
 At 1.5 times of:
  All B(H,H,H) groups
3. Restrained distances
 C4-C5
 1.45 with sigma of 0.02
 C5-C5_$1
 1.32 with sigma of 0.02
 C3_$2-C5_$2 \\sim C5_$2-C3
 with sigma of 0.02
 C4_$3-C5_$4 \\sim C5_$4-C4
 with sigma of 0.02
4. Uiso/Uaniso restraints and constraints
N2 \\sim C2 \\sim C3 \\sim C4 \\sim B1 \\sim C5: within 5A with sigma of 0.01
and sigma for terminal atoms of 0.02 within 5A
Uanis(B1) \\sim Ueq, Uanis(C5) \\sim Ueq: with sigma of 0.01 and sigma for
terminal atoms of 0.02
5. Others
 Fixed Sof: H1A(0.25) H1B(0.25) H1C(0.25) C5(0.25)
 Fixed Z: C5(0.5)
6.a Riding coordinates:
 B1(H1A,H1B,H1C)
6.b Aromatic/amide H refined with riding coordinates:
 C2(H2), C3(H3)
;
_smtbx_masks_void_probe_radius 1.2
_smtbx_masks_void_truncation_radius 1.2
_olex2_submission_special_instructions 'No special instructions were received'

loop_
_space_group_symop_operation_xyz
'x, y, z'
'-x, -y, z'
'-y, x, z'
'y, -x, z'
'-x, y, -z'
'x, -y, -z'
'y, x, -z'
'-y, -x, -z'
'x+1/2, y+1/2, z+1/2'
'-x+1/2, -y+1/2, z+1/2'
'-y+1/2, x+1/2, z+1/2'
'y+1/2, -x+1/2, z+1/2'
'-x+1/2, y+1/2, -z+1/2'
'x+1/2, -y+1/2, -z+1/2'
'y+1/2, x+1/2, -z+1/2'
'-y+1/2, -x+1/2, -z+1/2'

loop_
_atom_site_label
_atom_site_type_symbol
_atom_site_fract_x
_atom_site_fract_y
_atom_site_fract_z
_atom_site_U_iso_or_equiv
_atom_site_adp_type
_atom_site_occupancy
_atom_site_site_symmetry_order
_atom_site_calc_flag
_atom_site_refinement_flags_posn
_atom_site_refinement_flags_adp
_atom_site_refinement_flags_occupancy
_atom_site_disorder_assembly
_atom_site_disorder_group
Fe1 Fe 0.500000 0.500000 0.500000 0.0330(5) Uani 1 8 d S T P . .
N1 N 0.500000 0.500000 0.6206(3) 0.0431(13) Uani 1 4 d S T P . .
N2 N 0.6592(2) 0.6592(2) 0.500000 0.0407(9) Uani 1 2 d S TU P . .
C1 C 0.500000 0.500000 0.6844(5) 0.069(2) Uani 1 4 d S T P . .
C2 C 0.6643(5) 0.7560(5) 0.5530(3) 0.0557(12) Uani 1 1 d . U . . .
H2 H 0.597989 0.755801 0.590694 0.067 Uiso 1 1 calc R U . . .
C3 C 0.7619(5) 0.8553(5) 0.5549(3) 0.0597(12) Uani 1 1 d D U . . .
H3 H 0.761453 0.919625 0.593606 0.072 Uiso 1 1 calc R U . . .
C4 C 0.8603(3) 0.8603(3) 0.500000 0.0474(11) Uani 1 2 d DS TU P . .
B1 B 0.500000 0.500000 0.7768(9) 0.140(6) Uani 1 4 d S TU P . .
H1A H 0.591570 0.531310 0.796218 0.210 Uiso 0.25 1 d R U P A -1
H1B H 0.427100 0.563650 0.796218 0.210 Uiso 0.25 1 d R U P A -1
H1C H 0.481320 0.405040 0.796218 0.210 Uiso 0.25 1 d R U P A -1
C5 C 0.9316(7) 0.9966(13) 0.500000 0.041(2) Uani 0.25 1 d DS U P B -1

loop_
_atom_site_aniso_label
_atom_site_aniso_U_11
_atom_site_aniso_U_22
_atom_site_aniso_U_33
_atom_site_aniso_U_23
_atom_site_aniso_U_13
_atom_site_aniso_U_12
Fe1 0.0295(5) 0.0295(5) 0.0399(7) 0.000 0.000 0.000
N1 0.0400(19) 0.0400(19) 0.049(3) 0.000 0.000 0.000
N2 0.0347(12) 0.0347(12) 0.053(2) -0.008(2) 0.008(2) -0.0089(14)
C1 0.073(4) 0.073(4) 0.061(5) 0.000 0.000 0.000
C2 0.051(2) 0.052(2) 0.064(3) -0.017(2) 0.020(2) -0.0133(18)
C3 0.068(3) 0.046(2) 0.065(3) -0.014(2) 0.009(2) -0.020(2)
C4 0.0468(16) 0.0468(16) 0.048(2) -0.004(3) 0.004(3) -0.017(2)
B1 0.163(9) 0.163(9) 0.094(9) 0.000 0.000 0.000
C5 0.039(4) 0.032(3) 0.053(4) -0.005(5) 0.011(6) -0.020(5)

loop_
_atom_type_symbol
_atom_type_description
_atom_type_scat_dispersion_real
_atom_type_scat_dispersion_imag
_atom_type_scat_source
C C 0.0033 0.0016 'International Tables Vol C Tables 4.2.6.8 and 6.1.1.4'
H H 0.0000 0.0000 'International Tables Vol C Tables 4.2.6.8 and 6.1.1.4'
B B 0.0013 0.0007 'International Tables Vol C Tables 4.2.6.8 and 6.1.1.4'
Fe Fe 0.3463 0.8444 'International Tables Vol C Tables 4.2.6.8 and 6.1.1.4'
N N 0.0061 0.0033 'International Tables Vol C Tables 4.2.6.8 and 6.1.1.4'
O O 0.0106 0.0060 'International Tables Vol C Tables 4.2.6.8 and 6.1.1.4'

loop_
_geom_angle_atom_site_label_1
_geom_angle_atom_site_label_2
_geom_angle_atom_site_label_3
_geom_angle
_geom_angle_site_symmetry_1
_geom_angle_site_symmetry_3
_geom_angle_publ_flag
N1 Fe1 N1 180.0 5_656 . ?
N1 Fe1 N2 90.000(1) . 2_665 ?
N1 Fe1 N2 90.0 5_656 3_655 ?
N1 Fe1 N2 90.000(1) 5_656 . ?
N1 Fe1 N2 90.0 . 4_565 ?
N1 Fe1 N2 90.000(1) . . ?
N1 Fe1 N2 90.0 . 3_655 ?
N1 Fe1 N2 90.000(1) 5_656 2_665 ?
N1 Fe1 N2 90.0 5_656 4_565 ?
N2 Fe1 N2 180.0 4_565 3_655 ?
N2 Fe1 N2 90.0 . 4_565 ?
N2 Fe1 N2 90.0 2_665 3_655 ?
N2 Fe1 N2 180.0 . 2_665 ?
N2 Fe1 N2 90.0 . 3_655 ?
N2 Fe1 N2 90.0 2_665 4_565 ?
C1 N1 Fe1 180.0 . . ?
C2 N2 Fe1 122.0(2) 7_556 . ?
C2 N2 Fe1 122.0(2) . . ?
C2 N2 C2 116.1(4) 7_556 . ?
N1 C1 B1 180.0 . . ?
N2 C2 H2 118.3 . . ?
N2 C2 C3 123.4(4) . . ?
C3 C2 H2 118.3 . . ?
C2 C3 H3 119.9 . . ?
C2 C3 C4 120.2(4) . . ?
C4 C3 H3 119.9 . . ?
C3 C4 C3 116.7(5) 7_556 . ?
C3 C4 C5 111.0(3) 7_556 7_556 ?
C3 C4 C5 111.0(3) . . ?
C3 C4 C5 129.9(3) . 7_556 ?
C3 C4 C5 129.9(3) 7_556 . ?
C5 C4 C5 34.8(7) 7_556 . ?
C1 B1 H1A 109.9 . . ?
C1 B1 H1B 109.9 . . ?
C1 B1 H1C 109.8 . . ?
H1A B1 H1B 109.1 . . ?
H1A B1 H1C 109.1 . . ?
H1B B1 H1C 109.1 . . ?
C5 C5 C4 120.4(14) 2_775 . ?

loop_
_geom_bond_atom_site_label_1
_geom_bond_atom_site_label_2
_geom_bond_distance
_geom_bond_site_symmetry_2
_geom_bond_publ_flag
Fe1 N1 2.128(6) 5_656 ?
Fe1 N1 2.128(6) . ?
Fe1 N2 2.209(3) 3_655 ?
Fe1 N2 2.209(3) 2_665 ?
Fe1 N2 2.209(3) . ?
Fe1 N2 2.209(3) 4_565 ?
N1 C1 1.127(10) . ?
N2 C2 1.334(5) . ?
N2 C2 1.334(5) 7_556 ?
C1 B1 1.630(18) . ?
C2 H2 0.9300 . ?
C2 C3 1.366(7) . ?
C3 H3 0.9300 . ?
C3 C4 1.369(6) . ?
C4 C5 1.509(12) . ?
C4 C5 1.509(12) 7_556 ?
B1 H1A 1.0094 . ?
B1 H1B 1.0094 . ?
B1 H1C 1.0094 . ?
C5 C5 1.343(14) 2_775 ?

loop_
_geom_torsion_atom_site_label_1
_geom_torsion_atom_site_label_2
_geom_torsion_atom_site_label_3
_geom_torsion_atom_site_label_4
_geom_torsion
_geom_torsion_site_symmetry_1
_geom_torsion_site_symmetry_2
_geom_torsion_site_symmetry_3
_geom_torsion_site_symmetry_4
_geom_torsion_publ_flag
Fe1 N2 C2 C3 179.6(4) . . . . ?
N2 C2 C3 C4 0.9(8) . . . . ?
C2 N2 C2 C3 -0.4(4) 7_556 . . . ?
C2 C3 C4 C3 -0.4(4) . . . 7_556 ?
C2 C3 C4 C5 164.1(5) . . . . ?
C2 C3 C4 C5 -161.5(6) . . . 7_556 ?
C3 C4 C5 C5 -67.4(4) 7_556 . . 2_775 ?
C3 C4 C5 C5 130.7(3) . . . 2_775 ?
C5 C4 C5 C5 0.0 7_556 . . 2_775 ?

loop_
_twin_individual_id
_twin_individual_mass_fraction_refined
1 0.64(6)
2 0.36(6)

loop_
_smtbx_masks_void_nr
_smtbx_masks_void_average_x
_smtbx_masks_void_average_y
_smtbx_masks_void_average_z
_smtbx_masks_void_volume
_smtbx_masks_void_count_electrons
_smtbx_masks_void_content
1 -0.148 -0.661 -0.169 721.4 153.3 '2 H2O,4 CH3OH,2 C3H7NO'
